data_4081004
loop_
_publ_author_name
'Lin, Yong-Chieh'
'Hsueh, Hsin-Hsueh'
'Kanne, Shanker'
'Chang, Li-Kuang'
'Liu, Fu-Chen'
'Lin, Ivan J. B.'
'Lee, Gene-Hsiang'
'Peng, Shie-Ming'

_publ_section_title
;
 Efficient PEPPSI-Themed Palladium N-Heterocyclic Carbene Precatalysts for
 the Mizoroki--Heck Reaction
;
_journal_issue 14
_journal_name_full Organometallics
_journal_page_first 3859
_journal_paper_doi 10.1021/om4003297
_journal_volume 32
_journal_year 2013
_chemical_formula_sum 'C12 H16 Br2 N4 O Pd'
_chemical_formula_weight 498.51
_chemical_name_systematic
; 
 ? 
;
_space_group_IT_number 15
_symmetry_cell_setting monoclinic
_symmetry_space_group_name_Hall '-C 2yc'
_symmetry_space_group_name_H-M 'C 1 2/c 1'
_atom_sites_solution_hydrogens geom
_atom_sites_solution_primary direct
_atom_sites_solution_secondary difmap
_audit_creation_method SHELXL-97
_cell_angle_alpha 90.00
_cell_angle_beta 117.612(2)
_cell_angle_gamma 90.00
_cell_formula_units_Z 8
_cell_length_a 26.8943(18)
_cell_length_b 8.3333(6)
_cell_length_c 16.2697(11)
_cell_measurement_reflns_used 4474
_cell_measurement_temperature 150(2)
_cell_measurement_theta_max 27.35
_cell_measurement_theta_min 2.59
_cell_volume 3231.0(4)
_computing_cell_refinement 'Bruker SAINT'
_computing_data_collection 'Bruker SMART'
_computing_data_reduction 'Bruker SAINT'
_computing_molecular_graphics 'Bruker SHELXTL'
_computing_publication_material 'Bruker SHELXTL'
_computing_structure_refinement 'SHELXL-97 (Sheldrick, 1997)'
_computing_structure_solution 'SHELXS-97 (Sheldrick, 1990)'
_diffrn_ambient_temperature 150(2)
_diffrn_measured_fraction_theta_full 1.000
_diffrn_measured_fraction_theta_max 1.000
_diffrn_measurement_device_type 'BRUKER SMART APEXCCD area detector'
_diffrn_measurement_method 'omega scans'
_diffrn_radiation_monochromator graphite
_diffrn_radiation_source 'fine-focus sealed tube'
_diffrn_radiation_type MoK\a
_diffrn_radiation_wavelength 0.71073
_diffrn_reflns_av_R_equivalents 0.0339
_diffrn_reflns_av_sigmaI/netI 0.0332
_diffrn_reflns_limit_h_max 34
_diffrn_reflns_limit_h_min -34
_diffrn_reflns_limit_k_max 10
_diffrn_reflns_limit_k_min -10
_diffrn_reflns_limit_l_max 21
_diffrn_reflns_limit_l_min -21
_diffrn_reflns_number 12045
_diffrn_reflns_theta_full 27.50
_diffrn_reflns_theta_max 27.50
_diffrn_reflns_theta_min 1.71
_exptl_absorpt_coefficient_mu 6.096
_exptl_absorpt_correction_T_max 0.3110
_exptl_absorpt_correction_T_min 0.2242
_exptl_absorpt_correction_type multi-scan
_exptl_crystal_colour yellow
_exptl_crystal_density_diffrn 2.050
_exptl_crystal_density_meas ?
_exptl_crystal_density_method 'not measured'
_exptl_crystal_description block
_exptl_crystal_F_000 1920
_exptl_crystal_size_max 0.35
_exptl_crystal_size_mid 0.25
_exptl_crystal_size_min 0.25
_refine_diff_density_max 1.186
_refine_diff_density_min -0.448
_refine_diff_density_rms 0.101
_refine_ls_extinction_method none
_refine_ls_goodness_of_fit_ref 1.064
_refine_ls_hydrogen_treatment constr
_refine_ls_matrix_type full
_refine_ls_number_parameters 180
_refine_ls_number_reflns 3702
_refine_ls_number_restraints 2
_refine_ls_restrained_S_all 1.068
_refine_ls_R_factor_all 0.0364
_refine_ls_R_factor_gt 0.0304
_refine_ls_shift/su_max 0.001
_refine_ls_shift/su_mean 0.000
_refine_ls_structure_factor_coef Fsqd
_refine_ls_weighting_details 'calc w=1/[\s^2^(Fo^2^)+(0.0228P)^2^+8.4342P] where P=(Fo^2^+2Fc^2^)/3'
_refine_ls_weighting_scheme calc
_refine_ls_wR_factor_gt 0.0644
_refine_ls_wR_factor_ref 0.0666
_reflns_number_gt 3283
_reflns_number_total 3702
_reflns_threshold_expression >2sigma(I)
_cod_data_source_file om4003297_si_002.cif
_cod_data_source_block ic14482
_cod_depositor_comments
;
The following automatic conversions were performed:

'_symmetry_cell_setting' value 'Monoclinic' changed to 'monoclinic'
according to /home/saulius/struct/CIF-dictionaries/cif_core.dic
dictionary named 'cif_core.dic' version 2.4.2 from 2011-04-26.

Automatic conversion script
Id: cif_fix_values 1891 2012-01-12 08:04:46Z andrius 

The following automatic conversions were performed:

'_exptl_crystal_density_meas' value 'not_measured' was changed to '?'
- the value is perceived as not measured.

Automatic conversion script
Id: cif_fix_values 3008 2015-01-20 13:52:24Z robertas 
;
_cod_original_sg_symbol_H-M C2/c
_cod_database_code 4081004

loop_
_symmetry_equiv_pos_as_xyz
'x, y, z'
'-x, y, -z+1/2'
'x+1/2, y+1/2, z'
'-x+1/2, y+1/2, -z+1/2'
'-x, -y, -z'
'x, -y, z-1/2'
'-x+1/2, -y+1/2, -z'
'x+1/2, -y+1/2, z-1/2'

loop_
_atom_site_label
_atom_site_type_symbol
_atom_site_fract_x
_atom_site_fract_y
_atom_site_fract_z
_atom_site_U_iso_or_equiv
_atom_site_adp_type
_atom_site_occupancy
_atom_site_symmetry_multiplicity
_atom_site_calc_flag
_atom_site_refinement_flags
_atom_site_disorder_assembly
_atom_site_disorder_group
Pd Pd 0.121362(10) 0.65623(3) 0.268420(17) 0.01922(7) Uani 1 1 d . . .
Br1 Br 0.070057(15) 0.84574(4) 0.14285(2) 0.02731(9) Uani 1 1 d . . .
Br2 Br 0.167935(16) 0.45740(4) 0.38868(2) 0.03185(10) Uani 1 1 d . . .
N1 N 0.07855(12) 0.3737(3) 0.14536(19) 0.0239(6) Uani 1 1 d . . .
N2 N 0.14765(11) 0.4794(3) 0.13392(18) 0.0212(6) Uani 1 1 d . . .
N4 N 0.12609(12) 0.8292(3) 0.36400(19) 0.0235(6) Uani 1 1 d . . .
C1 C 0.11572(14) 0.4935(4) 0.1778(2) 0.0204(7) Uani 1 1 d . . .
C2 C 0.12972(16) 0.3496(4) 0.0737(2) 0.0289(8) Uani 1 1 d . . .
H2 H 0.1452 0.3141 0.0350 0.035 Uiso 1 1 calc R . .
C3 C 0.08665(16) 0.2844(4) 0.0807(2) 0.0301(8) Uani 1 1 d . . .
H3 H 0.0654 0.1936 0.0476 0.036 Uiso 1 1 calc R . .
C4 C 0.03335(16) 0.3460(4) 0.1693(3) 0.0312(8) Uani 1 1 d . . .
H4A H 0.0438 0.3928 0.2311 0.037 Uiso 1 1 calc R . .
H4B H 0.0282 0.2291 0.1731 0.037 Uiso 1 1 calc R . .
C5 C -0.02098(17) 0.4190(5) 0.0992(3) 0.0393(9) Uani 1 1 d . . .
H5A H -0.0162 0.5351 0.0962 0.059 Uiso 1 1 calc R . .
H5B H -0.0503 0.3980 0.1175 0.059 Uiso 1 1 calc R . .
H5C H -0.0318 0.3714 0.0381 0.059 Uiso 1 1 calc R . .
C6 C 0.19526(14) 0.5794(4) 0.1507(2) 0.0249(7) Uani 1 1 d . . .
H6A H 0.1964 0.6728 0.1891 0.030 Uiso 0.70 1 calc PR A 1
H6B H 0.1919 0.6196 0.0911 0.030 Uiso 0.70 1 calc PR A 1
H6C H 0.1897 0.6831 0.1749 0.030 Uiso 0.30 1 d PR A 2
H6D H 0.1937 0.6017 0.0898 0.030 Uiso 0.30 1 d PR A 2
O1 O 0.25145(15) 0.3384(4) 0.1875(2) 0.0277(8) Uiso 0.70 1 d P B 1
N3 N 0.2936(2) 0.5651(6) 0.2581(4) 0.0401(12) Uiso 0.70 1 d P B 1
H3A H 0.3265 0.5181 0.2881 0.048 Uiso 0.70 1 calc PR B 1
H3B H 0.2902 0.6682 0.2660 0.048 Uiso 0.70 1 calc PR B 1
C7 C 0.2492(2) 0.4807(7) 0.2011(4) 0.0194(12) Uiso 0.70 1 d P B 1
O1' O 0.2969(4) 0.5972(11) 0.2231(6) 0.032(2) Uiso 0.30 1 d PD B 2
N3' N 0.2562(7) 0.3838(16) 0.2461(10) 0.063(4) Uiso 0.30 1 d PD B 2
H3'A H 0.2890 0.3362 0.2763 0.075 Uiso 0.30 1 calc PR B 2
H3'B H 0.2255 0.3344 0.2386 0.075 Uiso 0.30 1 calc PR B 2
C7' C 0.2532(6) 0.5274(18) 0.2124(11) 0.034(4) Uiso 0.30 1 d PD B 2
C8 C 0.07906(15) 0.8841(4) 0.3640(2) 0.0285(8) Uani 1 1 d . . .
H8 H 0.0441 0.8395 0.3210 0.034 Uiso 1 1 calc R . .
C9 C 0.07939(16) 1.0014(4) 0.4230(3) 0.0301(8) Uani 1 1 d . . .
H9 H 0.0453 1.0366 0.4213 0.036 Uiso 1 1 calc R . .
C10 C 0.12945(17) 1.0673(5) 0.4845(3) 0.0373(9) Uani 1 1 d . . .
H10 H 0.1306 1.1501 0.5255 0.045 Uiso 1 1 calc R . .
C11 C 0.17808(17) 1.0118(5) 0.4863(3) 0.0390(10) Uani 1 1 d . . .
H11 H 0.2134 1.0555 0.5287 0.047 Uiso 1 1 calc R . .
C12 C 0.17491(16) 0.8914(5) 0.4254(2) 0.0299(8) Uani 1 1 d . . .
H12 H 0.2086 0.8519 0.4275 0.036 Uiso 1 1 calc R . .

loop_
_atom_site_aniso_label
_atom_site_aniso_U_11
_atom_site_aniso_U_22
_atom_site_aniso_U_33
_atom_site_aniso_U_23
_atom_site_aniso_U_13
_atom_site_aniso_U_12
Pd 0.01934(13) 0.02192(13) 0.01753(13) -0.00150(9) 0.00950(10) 0.00111(9)
Br1 0.0301(2) 0.02748(18) 0.02380(18) 0.00386(13) 0.01207(15) 0.00401(14)
Br2 0.0323(2) 0.0345(2) 0.02487(19) 0.00610(15) 0.00998(16) 0.00576(16)
N1 0.0264(15) 0.0253(14) 0.0208(14) -0.0019(11) 0.0115(12) -0.0019(12)
N2 0.0206(14) 0.0246(14) 0.0200(14) -0.0002(11) 0.0106(12) 0.0039(11)
N4 0.0273(16) 0.0247(14) 0.0210(14) 0.0000(11) 0.0134(13) 0.0011(12)
C1 0.0208(16) 0.0215(15) 0.0187(16) 0.0009(12) 0.0090(13) 0.0024(12)
C2 0.034(2) 0.0308(19) 0.0225(18) -0.0060(14) 0.0140(16) 0.0054(15)
C3 0.036(2) 0.0280(18) 0.0256(18) -0.0053(14) 0.0140(16) 0.0030(16)
C4 0.033(2) 0.036(2) 0.031(2) -0.0048(15) 0.0199(17) -0.0108(16)
C5 0.033(2) 0.050(2) 0.039(2) -0.0045(19) 0.0205(19) -0.0042(18)
C6 0.0248(18) 0.0274(17) 0.0258(18) 0.0003(14) 0.0146(15) 0.0024(14)
C8 0.0220(18) 0.0330(18) 0.0275(18) -0.0025(15) 0.0090(15) 0.0010(15)
C9 0.035(2) 0.0282(18) 0.032(2) 0.0006(15) 0.0194(17) 0.0047(15)
C10 0.047(2) 0.032(2) 0.043(2) -0.0152(17) 0.028(2) -0.0116(17)
C11 0.036(2) 0.042(2) 0.041(2) -0.0171(18) 0.0189(19) -0.0196(18)
C12 0.0288(19) 0.0350(19) 0.0295(19) -0.0069(16) 0.0165(16) -0.0068(15)

loop_
_atom_type_symbol
_atom_type_description
_atom_type_scat_dispersion_real
_atom_type_scat_dispersion_imag
_atom_type_scat_source
C C 0.0033 0.0016 'International Tables Vol C Tables 4.2.6.8 and 6.1.1.4'
H H 0.0000 0.0000 'International Tables Vol C Tables 4.2.6.8 and 6.1.1.4'
N N 0.0061 0.0033 'International Tables Vol C Tables 4.2.6.8 and 6.1.1.4'
O O 0.0106 0.0060 'International Tables Vol C Tables 4.2.6.8 and 6.1.1.4'
Br Br -0.2901 2.4595 'International Tables Vol C Tables 4.2.6.8 and 6.1.1.4'
Pd Pd -0.9988 1.0072 'International Tables Vol C Tables 4.2.6.8 and 6.1.1.4'

loop_
_geom_angle_atom_site_label_1
_geom_angle_atom_site_label_2
_geom_angle_atom_site_label_3
_geom_angle
C1 Pd N4 179.16(12)
C1 Pd Br2 88.01(9)
N4 Pd Br2 92.33(8)
C1 Pd Br1 90.06(9)
N4 Pd Br1 89.55(8)
Br2 Pd Br1 176.737(17)
C1 N1 C3 110.4(3)
C1 N1 C4 125.2(3)
C3 N1 C4 124.2(3)
C1 N2 C2 110.0(3)
C1 N2 C6 125.0(3)
C2 N2 C6 124.9(3)
C12 N4 C8 117.9(3)
C12 N4 Pd 121.8(2)
C8 N4 Pd 120.2(2)
N1 C1 N2 105.6(3)
N1 C1 Pd 126.7(2)
N2 C1 Pd 127.7(2)
C3 C2 N2 106.9(3)
C2 C3 N1 107.1(3)
N1 C4 C5 111.7(3)
N2 C6 C7' 121.6(6)
N2 C6 C7 109.2(3)
C7' C6 C7 16.0(6)
O1 C7 N3 122.8(5)
O1 C7 C6 122.8(5)
N3 C7 C6 114.3(5)
O1' C7' N3' 119.8(14)
O1' C7' C6 126.0(11)
N3' C7' C6 113.4(12)
N4 C8 C9 122.9(3)
C10 C9 C8 119.0(4)
C9 C10 C11 119.0(3)
C10 C11 C12 119.1(4)
N4 C12 C11 122.1(4)

loop_
_geom_bond_atom_site_label_1
_geom_bond_atom_site_label_2
_geom_bond_distance
Pd C1 1.957(3)
Pd N4 2.081(3)
Pd Br2 2.4230(4)
Pd Br1 2.4410(4)
N1 C1 1.337(4)
N1 C3 1.386(4)
N1 C4 1.457(4)
N2 C1 1.352(4)
N2 C2 1.386(4)
N2 C6 1.443(4)
N4 C12 1.332(4)
N4 C8 1.345(4)
C2 C3 1.331(5)
C4 C5 1.504(5)
C6 C7' 1.474(15)
C6 C7 1.533(6)
O1 C7 1.213(7)
N3 C7 1.324(8)
O1' C7' 1.251(14)
N3' C7' 1.303(15)
C8 C9 1.368(5)
C9 C10 1.366(5)
C10 C11 1.375(6)
C11 C12 1.384(5)
